data_4075362
loop_
_publ_author_name
'Sun, Yi'
'Chan, Hoi-Shan'
'Xie, Zuowei'

_publ_section_title
;
 Reaction of [\h5:\s-Me2C(C5H4)(C2B10H10)]Ru(NH2Prn)2with Alkynes.
 Synthesis and Structural Characterization of Ruthenium Aminocarbene and
 Enamine Complexes
;
_journal_issue 14
_journal_name_full Organometallics
_journal_page_first 3447
_journal_paper_doi 10.1021/om060249a
_journal_volume 25
_journal_year 2006
_chemical_formula_sum 'C29 H39 B10 Cl2 N Ru'
_chemical_formula_weight 681.68
_chemical_name_systematic
; 
 ? 
;
_space_group_IT_number 2
_symmetry_cell_setting triclinic
_symmetry_space_group_name_Hall '-P 1'
_symmetry_space_group_name_H-M 'P -1'
_atom_sites_solution_hydrogens geom
_atom_sites_solution_primary direct
_atom_sites_solution_secondary difmap
_audit_creation_method SHELXL-97
_cell_angle_alpha 67.50(3)
_cell_angle_beta 86.25(3)
_cell_angle_gamma 75.30(3)
_cell_formula_units_Z 2
_cell_length_a 10.486(2)
_cell_length_b 14.769(3)
_cell_length_c 14.983(3)
_cell_measurement_temperature 293(2)
_cell_volume 2072.3(9)
_computing_cell_refinement 'BIOTEX RIGAKU'
_computing_data_collection 'RAXIS-IIC RIGAKU'
_computing_data_reduction 'BIOTEX RIGAKU'
_computing_molecular_graphics 'SIEMENS SHELXTL'
_computing_publication_material 'SIEMENS SHELXTL'
_computing_structure_refinement 'SHELXL-97 (Sheldrick, 1997)'
_computing_structure_solution 'SHELXS-97 (Sheldrick, 1990)'
_diffrn_ambient_temperature 293(2)
_diffrn_measured_fraction_theta_full 0.869
_diffrn_measured_fraction_theta_max 0.869
_diffrn_measurement_device_type 'RAXIS-IIC RIGAKU'
_diffrn_measurement_method IP
_diffrn_radiation_monochromator graphite
_diffrn_radiation_source 'fine-focus sealed tube'
_diffrn_radiation_type MoK\a
_diffrn_radiation_wavelength 0.71073
_diffrn_reflns_av_R_equivalents 0.0000
_diffrn_reflns_av_sigmaI/netI 0.0495
_diffrn_reflns_limit_h_max 12
_diffrn_reflns_limit_h_min -12
_diffrn_reflns_limit_k_max 0
_diffrn_reflns_limit_k_min -17
_diffrn_reflns_limit_l_max 16
_diffrn_reflns_limit_l_min -17
_diffrn_reflns_number 6349
_diffrn_reflns_theta_full 25.00
_diffrn_reflns_theta_max 25.00
_diffrn_reflns_theta_min 1.47
_exptl_absorpt_coefficient_mu 0.525
_exptl_absorpt_correction_T_max 1.0000
_exptl_absorpt_correction_T_min 0.7793
_exptl_absorpt_correction_type ABSCOR
_exptl_crystal_colour YELLOW
_exptl_crystal_density_diffrn 1.092
_exptl_crystal_density_method 'not measured'
_exptl_crystal_description BLOCK
_exptl_crystal_F_000 696
_exptl_crystal_size_max 0.50
_exptl_crystal_size_mid 0.40
_exptl_crystal_size_min 0.30
_refine_diff_density_max 1.458
_refine_diff_density_min -0.748
_refine_diff_density_rms 0.198
_refine_ls_extinction_method none
_refine_ls_goodness_of_fit_ref 1.160
_refine_ls_hydrogen_treatment riding
_refine_ls_matrix_type full
_refine_ls_number_parameters 388
_refine_ls_number_reflns 6349
_refine_ls_number_restraints 0
_refine_ls_restrained_S_all 1.160
_refine_ls_R_factor_all 0.0803
_refine_ls_R_factor_gt 0.0780
_refine_ls_shift/su_max 0.002
_refine_ls_shift/su_mean 0.000
_refine_ls_structure_factor_coef Fsqd
_refine_ls_weighting_details 'calc w=1/[\s^2^(Fo^2^)+(0.1718P)^2^+1.1072P] where P=(Fo^2^+2Fc^2^)/3'
_refine_ls_weighting_scheme calc
_refine_ls_wR_factor_gt 0.2458
_refine_ls_wR_factor_ref 0.2495
_reflns_number_gt 6088
_reflns_number_total 6349
_reflns_threshold_expression >2sigma(I)
_cod_data_source_file om060249asi20060320_035907.cif
_cod_data_source_block 5b
_cod_depositor_comments
;
The following automatic conversions were performed:

'_symmetry_cell_setting' value 'Triclinic' changed to 'triclinic'
according to /home/saulius/struct/CIF-dictionaries/cif_core.dic
dictionary named 'cif_core.dic' version 2.4.1 from 2010-06-29.

Automatic conversion script
Id: cif_fix_values 1715 2011-07-08 13:25:40Z adriana 
;
_cod_original_cell_volume 2072.4(7)
_cod_original_sg_symbol_H-M P-1
_cod_database_code 4075362

loop_
_symmetry_equiv_pos_as_xyz
'x, y, z'
'-x, -y, -z'

loop_
_atom_site_label
_atom_site_type_symbol
_atom_site_fract_x
_atom_site_fract_y
_atom_site_fract_z
_atom_site_U_iso_or_equiv
_atom_site_adp_type
_atom_site_occupancy
_atom_site_symmetry_multiplicity
_atom_site_calc_flag
_atom_site_refinement_flags
Ru1 Ru 0.41550(4) 0.26060(3) 0.52516(3) 0.0619(2) Uani 1 1 d .
N1 N 0.5743(7) 0.2891(6) 0.3171(5) 0.104(2) Uani 1 1 d .
H1A H 0.5326 0.3324 0.2645 0.125 Uiso 1 1 calc R
Cl1 Cl 0.7593(3) -0.1994(2) 0.93236(18) 0.1405(10) Uani 1 1 d .
Cl2 Cl 0.0416(4) 0.6154(3) 0.05224(19) 0.1551(12) Uani 1 1 d .
C1 C 0.1557(6) 0.2793(5) 0.6582(4) 0.0686(14) Uani 1 1 d .
C2 C 0.2248(6) 0.2287(5) 0.5714(4) 0.0663(13) Uani 1 1 d .
C11 C 0.2393(7) 0.3373(6) 0.6877(5) 0.0779(17) Uani 1 1 d .
C12 C 0.1575(8) 0.4479(6) 0.6735(6) 0.098(2) Uani 1 1 d .
H12A H 0.0816 0.4444 0.7130 0.147 Uiso 1 1 calc R
H12B H 0.1294 0.4848 0.6068 0.147 Uiso 1 1 calc R
H12C H 0.2117 0.4818 0.6920 0.147 Uiso 1 1 calc R
C13 C 0.2878(10) 0.2813(8) 0.7969(5) 0.110(3) Uani 1 1 d .
H13A H 0.3365 0.2132 0.8079 0.165 Uiso 1 1 calc R
H13B H 0.2130 0.2800 0.8374 0.165 Uiso 1 1 calc R
H13C H 0.3436 0.3164 0.8119 0.165 Uiso 1 1 calc R
C14 C 0.3608(7) 0.3436(5) 0.6238(5) 0.0724(15) Uani 1 1 d .
C15 C 0.4897(7) 0.2824(6) 0.6514(5) 0.0817(18) Uani 1 1 d .
H15A H 0.5192 0.2297 0.7151 0.098 Uiso 1 1 calc R
C16 C 0.5711(7) 0.3140(6) 0.5695(6) 0.0840(18) Uani 1 1 d .
H16A H 0.6663 0.2858 0.5687 0.101 Uiso 1 1 calc R
C17 C 0.4953(8) 0.3941(6) 0.4932(6) 0.0869(19) Uani 1 1 d .
H17A H 0.5281 0.4325 0.4310 0.104 Uiso 1 1 calc R
C18 C 0.3594(7) 0.4162(5) 0.5260(5) 0.0727(15) Uani 1 1 d .
H18A H 0.2850 0.4716 0.4904 0.087 Uiso 1 1 calc R
C21 C 0.4978(6) 0.0963(5) 0.5503(5) 0.0701(14) Uani 1 1 d .
H21A H 0.4392 0.0685 0.5254 0.084 Uiso 1 1 calc R
C22 C 0.5622(7) 0.0264(5) 0.6426(5) 0.0744(15) Uani 1 1 d .
C23 C 0.5094(8) -0.0533(5) 0.7026(5) 0.0833(17) Uani 1 1 d .
H23A H 0.4315 -0.0600 0.6825 0.100 Uiso 1 1 calc R
C24 C 0.5684(9) -0.1232(6) 0.7914(6) 0.098(2) Uani 1 1 d .
H24A H 0.5308 -0.1756 0.8293 0.118 Uiso 1 1 calc R
C25 C 0.6841(9) -0.1130(7) 0.8221(6) 0.098(2) Uani 1 1 d .
C26 C 0.7411(8) -0.0365(7) 0.7652(6) 0.101(2) Uani 1 1 d .
H26A H 0.8189 -0.0304 0.7862 0.121 Uiso 1 1 calc R
C27 C 0.6821(7) 0.0313(6) 0.6768(6) 0.091(2) Uani 1 1 d .
H27A H 0.7226 0.0817 0.6385 0.109 Uiso 1 1 calc R
C28 C 0.5663(7) 0.1593(5) 0.4753(5) 0.0797(17) Uani 1 1 d .
H28A H 0.6594 0.1536 0.4872 0.096 Uiso 1 1 calc R
C29 C 0.5028(7) 0.2341(5) 0.3886(5) 0.0766(16) Uani 1 1 d .
C30 C 0.3591(7) 0.2604(5) 0.3823(4) 0.0751(16) Uani 1 1 d .
H30A H 0.3267 0.2006 0.3925 0.090 Uiso 1 1 calc R
C31 C 0.2830(7) 0.3495(6) 0.3021(4) 0.0788(17) Uani 1 1 d .
C32 C 0.2907(9) 0.4494(6) 0.2799(5) 0.096(2) Uani 1 1 d .
H32A H 0.3459 0.4618 0.3177 0.116 Uiso 1 1 calc R
C33 C 0.2189(9) 0.5291(7) 0.2040(6) 0.101(2) Uani 1 1 d .
H33A H 0.2253 0.5947 0.1906 0.121 Uiso 1 1 calc R
C34 C 0.1371(10) 0.5108(8) 0.1479(6) 0.110(3) Uani 1 1 d .
C35 C 0.1229(9) 0.4168(8) 0.1677(6) 0.106(3) Uani 1 1 d .
H35A H 0.0643 0.4064 0.1308 0.127 Uiso 1 1 calc R
C36 C 0.1972(8) 0.3352(6) 0.2440(5) 0.091(2) Uani 1 1 d .
H36A H 0.1893 0.2702 0.2564 0.109 Uiso 1 1 calc R
C37 C 0.7202(11) 0.2786(10) 0.3250(9) 0.132(4) Uani 1 1 d .
H37A H 0.7495 0.2537 0.3921 0.159 Uiso 1 1 calc R
H37B H 0.7415 0.3431 0.2905 0.159 Uiso 1 1 calc R
C38 C 0.7844(14) 0.2028(13) 0.2792(15) 0.184(7) Uani 1 1 d .
H38A H 0.7342 0.2199 0.2203 0.221 Uiso 1 1 calc R
H38B H 0.7763 0.1364 0.3229 0.221 Uiso 1 1 calc R
C39 C 0.9338(18) 0.1947(18) 0.2533(19) 0.260(12) Uani 1 1 d .
H39A H 0.9628 0.1448 0.2251 0.389 Uiso 1 1 calc R
H39B H 0.9860 0.1753 0.3110 0.389 Uiso 1 1 calc R
H39C H 0.9437 0.2590 0.2081 0.389 Uiso 1 1 calc R
B3 B 0.2174(8) 0.1514(6) 0.6916(5) 0.0762(18) Uani 1 1 d .
H3 H 0.3078 0.1088 0.7369 0.091 Uiso 1 1 calc R
B4 B 0.0686(9) 0.2034(8) 0.7396(6) 0.089(2) Uani 1 1 d .
H4 H 0.0631 0.1934 0.8162 0.107 Uiso 1 1 calc R
B5 B -0.0164(8) 0.3182(8) 0.6439(7) 0.093(2) Uani 1 1 d .
H5 H -0.0790 0.3835 0.6571 0.112 Uiso 1 1 calc R
B6 B 0.0888(7) 0.3328(6) 0.5415(5) 0.0735(17) Uani 1 1 d .
H6 H 0.0964 0.4079 0.4904 0.088 Uiso 1 1 calc R
B7 B 0.1717(8) 0.1198(6) 0.5963(6) 0.0795(19) Uani 1 1 d .
H7 H 0.2311 0.0548 0.5809 0.095 Uiso 1 1 calc R
B8 B 0.0733(8) 0.1033(7) 0.7010(7) 0.089(2) Uani 1 1 d .
H8 H 0.0689 0.0278 0.7530 0.107 Uiso 1 1 calc R
B9 B -0.0665(9) 0.2064(9) 0.6731(7) 0.101(3) Uani 1 1 d .
H9 H -0.1612 0.1985 0.7075 0.121 Uiso 1 1 calc R
B10 B -0.0533(8) 0.2847(8) 0.5488(6) 0.093(3) Uani 1 1 d .
H10 H -0.1410 0.3285 0.5007 0.111 Uiso 1 1 calc R
B11 B 0.0940(7) 0.2320(6) 0.5040(6) 0.0790(19) Uani 1 1 d .
H11 H 0.1029 0.2417 0.4275 0.095 Uiso 1 1 calc R
B12 B -0.0026(9) 0.1544(8) 0.5824(7) 0.097(3) Uani 1 1 d .
H12 H -0.0569 0.1132 0.5575 0.117 Uiso 1 1 calc R

loop_
_atom_site_aniso_label
_atom_site_aniso_U_11
_atom_site_aniso_U_22
_atom_site_aniso_U_33
_atom_site_aniso_U_23
_atom_site_aniso_U_13
_atom_site_aniso_U_12
Ru1 0.0560(4) 0.0659(4) 0.0670(3) -0.0265(2) 0.0031(2) -0.0185(3)
N1 0.094(5) 0.112(5) 0.092(4) -0.026(4) 0.030(3) -0.026(4)
Cl1 0.162(3) 0.1206(19) 0.0972(15) -0.0174(13) -0.0395(15) 0.0095(19)
Cl2 0.174(3) 0.135(2) 0.0977(15) -0.0143(14) -0.0361(16) 0.025(2)
C1 0.054(3) 0.075(4) 0.067(3) -0.025(3) 0.004(2) -0.004(3)
C2 0.060(3) 0.073(3) 0.068(3) -0.025(3) 0.002(2) -0.021(3)
C11 0.073(4) 0.093(5) 0.077(4) -0.045(3) 0.004(3) -0.016(4)
C12 0.089(5) 0.095(5) 0.114(6) -0.053(4) 0.010(4) -0.009(5)
C13 0.125(7) 0.149(8) 0.073(4) -0.049(5) 0.006(4) -0.053(6)
C14 0.075(4) 0.077(4) 0.076(3) -0.037(3) 0.000(3) -0.025(3)
C15 0.069(4) 0.100(5) 0.087(4) -0.046(4) -0.013(3) -0.017(4)
C16 0.059(4) 0.095(5) 0.115(5) -0.054(4) -0.002(3) -0.026(4)
C17 0.095(5) 0.086(4) 0.100(5) -0.044(4) 0.013(4) -0.045(4)
C18 0.076(4) 0.063(3) 0.081(4) -0.027(3) 0.001(3) -0.020(3)
C21 0.064(4) 0.065(3) 0.081(4) -0.031(3) -0.001(3) -0.010(3)
C22 0.073(4) 0.068(3) 0.082(4) -0.030(3) 0.000(3) -0.013(3)
C23 0.077(4) 0.071(4) 0.095(4) -0.027(3) -0.005(3) -0.011(4)
C24 0.110(6) 0.074(4) 0.089(5) -0.015(3) 0.001(4) -0.010(5)
C25 0.103(6) 0.092(5) 0.079(4) -0.027(4) -0.014(4) 0.004(5)
C26 0.081(5) 0.105(6) 0.105(5) -0.031(4) -0.023(4) -0.008(5)
C27 0.073(4) 0.095(5) 0.096(5) -0.026(4) -0.007(3) -0.020(4)
C28 0.075(4) 0.085(4) 0.085(4) -0.038(3) 0.013(3) -0.023(4)
C29 0.082(4) 0.078(4) 0.073(3) -0.035(3) 0.014(3) -0.021(4)
C30 0.084(4) 0.083(4) 0.063(3) -0.029(3) 0.002(3) -0.025(4)
C31 0.085(4) 0.087(4) 0.062(3) -0.027(3) 0.010(3) -0.020(4)
C32 0.114(6) 0.088(5) 0.081(4) -0.031(4) -0.001(4) -0.014(5)
C33 0.113(6) 0.082(5) 0.083(5) -0.020(4) 0.006(4) 0.001(5)
C34 0.123(7) 0.112(7) 0.070(4) -0.025(4) -0.002(4) -0.001(6)
C35 0.105(6) 0.121(7) 0.078(4) -0.035(4) -0.014(4) -0.007(6)
C36 0.094(5) 0.098(5) 0.077(4) -0.034(4) -0.005(4) -0.014(5)
C37 0.103(7) 0.138(9) 0.138(8) -0.030(7) 0.034(6) -0.041(7)
C38 0.116(9) 0.155(13) 0.28(2) -0.107(14) 0.032(11) -0.006(10)
C39 0.150(15) 0.25(3) 0.38(4) -0.12(2) 0.050(18) -0.069(18)
B3 0.069(4) 0.076(4) 0.075(4) -0.017(3) 0.002(3) -0.020(4)
B4 0.076(5) 0.098(6) 0.076(4) -0.014(4) 0.010(4) -0.023(5)
B5 0.058(4) 0.109(7) 0.094(5) -0.025(5) 0.005(4) -0.013(5)
B6 0.055(4) 0.077(4) 0.075(4) -0.016(3) -0.005(3) -0.012(4)
B7 0.070(4) 0.076(4) 0.093(5) -0.027(4) 0.000(3) -0.028(4)
B8 0.064(4) 0.087(5) 0.096(5) -0.011(4) 0.001(4) -0.021(4)
B9 0.073(5) 0.120(8) 0.091(5) -0.015(5) 0.008(4) -0.035(6)
B10 0.058(4) 0.107(6) 0.093(5) -0.010(4) -0.006(3) -0.028(5)
B11 0.065(4) 0.091(5) 0.077(4) -0.021(3) -0.003(3) -0.029(4)
B12 0.074(5) 0.121(7) 0.104(6) -0.034(5) 0.007(4) -0.052(5)

loop_
_atom_type_symbol
_atom_type_description
_atom_type_scat_dispersion_real
_atom_type_scat_dispersion_imag
_atom_type_scat_source
C C 0.0033 0.0016 'International Tables Vol C Tables 4.2.6.8 and 6.1.1.4'
H H 0.0000 0.0000 'International Tables Vol C Tables 4.2.6.8 and 6.1.1.4'
B B 0.0013 0.0007 'International Tables Vol C Tables 4.2.6.8 and 6.1.1.4'
N N 0.0061 0.0033 'International Tables Vol C Tables 4.2.6.8 and 6.1.1.4'
Cl Cl 0.1484 0.1585 'International Tables Vol C Tables 4.2.6.8 and 6.1.1.4'
Ru Ru -1.2594 0.8363 'International Tables Vol C Tables 4.2.6.8 and 6.1.1.4'

loop_
_geom_angle_atom_site_label_1
_geom_angle_atom_site_label_2
_geom_angle_atom_site_label_3
_geom_angle
C2 Ru1 C28 121.6(2)
C2 Ru1 C17 133.7(3)
C28 Ru1 C17 104.0(3)
C2 Ru1 C16 139.8(3)
C28 Ru1 C16 90.2(3)
C17 Ru1 C16 36.7(3)
C2 Ru1 C14 79.5(2)
C28 Ru1 C14 148.5(3)
C17 Ru1 C14 63.5(3)
C16 Ru1 C14 62.2(3)
C2 Ru1 C18 94.9(2)
C28 Ru1 C18 142.4(3)
C17 Ru1 C18 38.8(3)
C16 Ru1 C18 62.8(3)
C14 Ru1 C18 37.9(2)
C2 Ru1 C21 89.0(2)
C28 Ru1 C21 37.9(2)
C17 Ru1 C21 136.5(3)
C16 Ru1 C21 107.7(3)
C14 Ru1 C21 133.2(2)
C18 Ru1 C21 168.5(2)
C2 Ru1 C15 103.2(2)
C28 Ru1 C15 112.0(3)
C17 Ru1 C15 62.7(3)
C16 Ru1 C15 37.6(3)
C14 Ru1 C15 36.7(3)
C18 Ru1 C15 62.7(3)
C21 Ru1 C15 105.9(3)
C2 Ru1 C30 85.2(2)
C28 Ru1 C30 67.1(3)
C17 Ru1 C30 107.3(3)
C16 Ru1 C30 132.9(3)
C14 Ru1 C30 142.7(3)
C18 Ru1 C30 111.3(3)
C21 Ru1 C30 79.7(2)
C15 Ru1 C30 169.8(3)
C2 Ru1 C29 118.4(2)
C28 Ru1 C29 36.4(3)
C17 Ru1 C29 93.0(3)
C16 Ru1 C29 101.8(3)
C14 Ru1 C29 156.1(3)
C18 Ru1 C29 120.2(2)
C21 Ru1 C29 66.6(2)
C15 Ru1 C29 137.0(3)
C30 Ru1 C29 37.1(2)
C29 N1 C37 124.6(8)
C11 C1 B4 122.4(6)
C11 C1 B3 117.2(5)
B4 C1 B3 63.2(5)
C11 C1 B6 117.6(5)
B4 C1 B6 113.8(5)
B3 C1 B6 110.5(5)
C11 C1 B5 123.1(6)
B4 C1 B5 63.0(5)
B3 C1 B5 113.7(6)
B6 C1 B5 62.5(4)
C11 C1 C2 115.7(5)
B4 C1 C2 111.4(6)
B3 C1 C2 59.7(4)
B6 C1 C2 59.8(4)
B5 C1 C2 110.7(5)
B7 C2 B3 62.1(4)
B7 C2 B11 60.2(4)
B3 C2 B11 110.5(5)
B7 C2 B6 109.4(5)
B3 C2 B6 108.9(5)
B11 C2 B6 61.1(4)
B7 C2 C1 106.8(5)
B3 C2 C1 58.6(4)
B11 C2 C1 106.8(5)
B6 C2 C1 59.1(4)
B7 C2 Ru1 130.3(5)
B3 C2 Ru1 116.1(4)
B11 C2 Ru1 129.9(4)
B6 C2 Ru1 116.4(4)
C1 C2 Ru1 112.4(3)
C14 C11 C1 108.4(5)
C14 C11 C13 108.8(6)
C1 C11 C13 111.3(6)
C14 C11 C12 109.2(6)
C1 C11 C12 111.5(6)
C13 C11 C12 107.7(6)
C15 C14 C18 109.4(6)
C15 C14 C11 126.0(6)
C18 C14 C11 124.5(7)
C15 C14 Ru1 72.8(4)
C18 C14 Ru1 71.2(4)
C11 C14 Ru1 123.4(4)
C14 C15 C16 107.3(7)
C14 C15 Ru1 70.5(3)
C16 C15 Ru1 70.0(4)
C17 C16 C15 109.7(6)
C17 C16 Ru1 71.3(4)
C15 C16 Ru1 72.4(3)
C16 C17 C18 107.7(6)
C16 C17 Ru1 72.0(4)
C18 C17 Ru1 71.2(4)
C14 C18 C17 105.9(6)
C14 C18 Ru1 70.8(4)
C17 C18 Ru1 70.0(4)
C28 C21 C22 121.9(6)
C28 C21 Ru1 68.9(4)
C22 C21 Ru1 119.9(4)
C23 C22 C27 115.6(7)
C23 C22 C21 120.8(6)
C27 C22 C21 123.6(6)
C24 C23 C22 123.0(7)
C25 C24 C23 118.7(8)
C26 C25 C24 120.6(7)
C26 C25 Cl1 119.9(7)
C24 C25 Cl1 119.5(7)
C25 C26 C27 119.8(8)
C26 C27 C22 122.2(7)
C29 C28 C21 122.8(6)
C29 C28 Ru1 76.7(4)
C21 C28 Ru1 73.3(4)
N1 C29 C28 120.5(7)
N1 C29 C30 121.0(6)
C28 C29 C30 118.0(6)
N1 C29 Ru1 129.4(5)
C28 C29 Ru1 66.9(4)
C30 C29 Ru1 69.3(3)
C29 C30 C31 122.0(6)
C29 C30 Ru1 73.6(4)
C31 C30 Ru1 125.2(5)
C36 C31 C32 116.8(7)
C36 C31 C30 119.1(7)
C32 C31 C30 124.1(7)
C33 C32 C31 121.7(8)
C32 C33 C34 119.2(9)
C35 C34 C33 121.6(8)
C35 C34 Cl2 119.9(8)
C33 C34 Cl2 118.4(8)
C34 C35 C36 119.4(9)
C31 C36 C35 121.2(8)
N1 C37 C38 104.9(11)
C37 C38 C39 117.3(15)
C1 B3 C2 61.7(4)
C1 B3 B7 106.6(5)
C2 B3 B7 58.9(4)
C1 B3 B4 58.2(4)
C2 B3 B4 108.9(5)
B7 B3 B4 107.6(6)
C1 B3 B8 104.3(6)
C2 B3 B8 106.8(5)
B7 B3 B8 59.8(5)
B4 B3 B8 59.0(5)
C1 B4 B9 105.8(6)
C1 B4 B8 106.0(6)
B9 B4 B8 59.7(6)
C1 B4 B3 58.6(4)
B9 B4 B3 108.3(7)
B8 B4 B3 60.8(5)
C1 B4 B5 59.7(4)
B9 B4 B5 58.5(5)
B8 B4 B5 106.4(7)
B3 B4 B5 107.4(5)
B9 B5 C1 104.6(7)
B9 B5 B10 61.4(6)
C1 B5 B10 104.8(6)
B9 B5 B6 108.6(7)
C1 B5 B6 58.2(4)
B10 B5 B6 60.0(5)
B9 B5 B4 59.6(6)
C1 B5 B4 57.3(4)
B10 B5 B4 107.5(7)
B6 B5 B4 105.7(6)
C1 B6 C2 61.1(4)
C1 B6 B11 106.9(5)
C2 B6 B11 59.2(4)
C1 B6 B10 104.9(5)
C2 B6 B10 106.4(6)
B11 B6 B10 59.3(5)
C1 B6 B5 59.2(4)
C2 B6 B5 109.1(5)
B11 B6 B5 107.6(6)
B10 B6 B5 59.0(5)
C2 B7 B11 60.0(4)
C2 B7 B12 108.2(6)
B11 B7 B12 60.4(5)
C2 B7 B3 58.9(4)
B11 B7 B3 107.7(6)
B12 B7 B3 108.8(6)
C2 B7 B8 107.3(6)
B11 B7 B8 108.3(6)
B12 B7 B8 60.4(5)
B3 B7 B8 60.4(5)
B9 B8 B4 60.0(6)
B9 B8 B7 108.7(6)
B4 B8 B7 108.5(6)
B9 B8 B12 61.5(6)
B4 B8 B12 109.2(7)
B7 B8 B12 59.3(5)
B9 B8 B3 107.9(7)
B4 B8 B3 60.2(5)
B7 B8 B3 59.7(4)
B12 B8 B3 107.4(5)
B5 B9 B8 109.4(6)
B5 B9 B4 61.9(5)
B8 B9 B4 60.3(6)
B5 B9 B10 59.9(5)
B8 B9 B10 105.8(7)
B4 B9 B10 108.1(6)
B5 B9 B12 107.2(6)
B8 B9 B12 60.1(6)
B4 B9 B12 108.3(7)
B10 B9 B12 57.4(6)
B12 B10 B11 60.7(5)
B12 B10 B5 109.8(6)
B11 B10 B5 109.7(6)
B12 B10 B6 108.8(6)
B11 B10 B6 59.8(4)
B5 B10 B6 61.0(5)
B12 B10 B9 61.9(6)
B11 B10 B9 109.4(7)
B5 B10 B9 58.7(6)
B6 B10 B9 107.3(6)
C2 B11 B7 59.8(4)
C2 B11 B10 108.0(6)
B7 B11 B10 107.7(6)
C2 B11 B12 108.3(6)
B7 B11 B12 60.7(5)
B10 B11 B12 59.0(5)
C2 B11 B6 59.7(4)
B7 B11 B6 107.9(6)
B10 B11 B6 60.9(5)
B12 B11 B6 108.2(6)
B10 B12 B11 60.3(5)
B10 B12 B7 107.3(6)
B11 B12 B7 58.9(4)
B10 B12 B8 107.1(7)
B11 B12 B8 107.1(6)
B7 B12 B8 60.3(5)
B10 B12 B9 60.7(6)
B11 B12 B9 108.1(7)
B7 B12 B9 107.0(6)
B8 B12 B9 58.4(6)

loop_
_geom_bond_atom_site_label_1
_geom_bond_atom_site_label_2
_geom_bond_distance
Ru1 C2 2.179(6)
Ru1 C28 2.190(7)
Ru1 C17 2.210(6)
Ru1 C16 2.219(6)
Ru1 C14 2.222(6)
Ru1 C18 2.227(6)
Ru1 C21 2.249(6)
Ru1 C15 2.251(6)
Ru1 C30 2.258(6)
Ru1 C29 2.316(6)
N1 C29 1.381(9)
N1 C37 1.505(12)
Cl1 C25 1.739(8)
Cl2 C34 1.776(9)
C1 C11 1.555(10)
C1 B4 1.705(10)
C1 B3 1.713(10)
C1 B6 1.731(9)
C1 B5 1.750(10)
C1 C2 1.767(8)
C2 B7 1.733(9)
C2 B3 1.734(9)
C2 B11 1.736(9)
C2 B6 1.744(10)
C11 C14 1.543(9)
C11 C13 1.574(11)
C11 C12 1.580(11)
C14 C15 1.407(10)
C14 C18 1.446(9)
C15 C16 1.442(11)
C16 C17 1.395(11)
C17 C18 1.474(10)
C21 C28 1.442(9)
C21 C22 1.453(9)
C22 C23 1.398(9)
C22 C27 1.416(10)
C23 C24 1.397(11)
C24 C25 1.387(12)
C25 C26 1.379(13)
C26 C27 1.385(11)
C28 C29 1.412(10)
C29 C30 1.458(10)
C30 C31 1.482(10)
C31 C36 1.396(10)
C31 C32 1.406(11)
C32 C33 1.372(11)
C33 C34 1.379(14)
C34 C35 1.349(14)
C35 C36 1.397(11)
C37 C38 1.524(18)
C38 C39 1.57(2)
B3 B7 1.790(11)
B3 B4 1.791(12)
B3 B8 1.802(11)
B4 B9 1.766(14)
B4 B8 1.771(15)
B4 B5 1.807(13)
B5 B9 1.747(15)
B5 B10 1.771(15)
B5 B6 1.807(12)
B6 B11 1.769(12)
B6 B10 1.788(11)
B7 B11 1.740(11)
B7 B12 1.772(12)
B7 B8 1.791(12)
B8 B9 1.761(14)
B8 B12 1.793(13)
B9 B10 1.796(12)
B9 B12 1.818(16)
B10 B12 1.736(15)
B10 B11 1.759(13)
B11 B12 1.767(11)
